data_7101512
loop_
_publ_author_name
'Evelyne Kluser'
'Antonia Neels'
'Martin Albrecht'

_publ_section_title
;
Mild and rational synthesis of palladium complexes
comprising C(4)-bound N-heterocyclic carbenes
;
_journal_issue 43
_journal_name_full 'Chemical Communications'
_journal_paper_doi 10.1039/b611212a
_journal_year 2006
_chemical_formula_sum 'C14 H21 Br I N3 O Pd S'
_chemical_formula_weight 592.61
_chemical_name_systematic
;
?
;
_space_group_IT_number 14
_symmetry_cell_setting monoclinic
_symmetry_space_group_name_Hall '-P 2yn'
_symmetry_space_group_name_H-M 'P 1 21/n 1'
_atom_sites_solution_hydrogens geom
_atom_sites_solution_primary direct
_atom_sites_solution_secondary difmap
_audit_creation_method SHELXL-97
_cell_angle_alpha 90.00
_cell_angle_beta 91.267(10)
_cell_angle_gamma 90.00
_cell_formula_units_Z 4
_cell_length_a 10.6134(9)
_cell_length_b 14.8459(16)
_cell_length_c 12.0432(10)
_cell_measurement_reflns_used 6170
_cell_measurement_temperature 173(2)
_cell_measurement_theta_max 26.05
_cell_measurement_theta_min 1.65
_cell_volume 1897.1(3)
_computing_cell_refinement 'CELL (Stoe IPDS Software, 2000)'
_computing_data_collection 'EXPOSE (Stoe IPDS Software, 2000)'
_computing_data_reduction 'INTEGRATE (Stoe IPDS Software, 2000)'
_computing_molecular_graphics 'PLATON99 (Spek, 1990)'
_computing_publication_material 'SHELXL-97 (Sheldrick, 1997)'
_computing_structure_refinement 'SHELXL-97 (Sheldrick, 1997)'
_computing_structure_solution 'SHELXS-97 (Sheldrick, 1990)'
_diffrn_ambient_temperature 173(2)
_diffrn_detector_area_resol_mean 0.81\%A
_diffrn_measured_fraction_theta_full 0.972
_diffrn_measured_fraction_theta_max 0.972
_diffrn_measurement_device_type 'STOE IPDS'
_diffrn_measurement_method 'phi oscillation'
_diffrn_radiation_monochromator graphite
_diffrn_radiation_source 'fine-focus sealed tube'
_diffrn_radiation_type MoK\a
_diffrn_radiation_wavelength 0.71073
_diffrn_reflns_av_R_equivalents 0.0573
_diffrn_reflns_av_sigmaI/netI 0.0701
_diffrn_reflns_limit_h_max 13
_diffrn_reflns_limit_h_min -12
_diffrn_reflns_limit_k_max 18
_diffrn_reflns_limit_k_min -18
_diffrn_reflns_limit_l_max 14
_diffrn_reflns_limit_l_min -12
_diffrn_reflns_number 11103
_diffrn_reflns_theta_full 26.09
_diffrn_reflns_theta_max 26.09
_diffrn_reflns_theta_min 2.18
_diffrn_standards_decay_% 0
_diffrn_standards_interval_count 0
_diffrn_standards_interval_time 0
_diffrn_standards_number 0
_exptl_absorpt_coefficient_mu 4.826
_exptl_absorpt_correction_T_max 0.315
_exptl_absorpt_correction_T_min 0.227
_exptl_absorpt_correction_type multi-scan
_exptl_absorpt_process_details 'MULABS, (PLATON03, Speck, 2003)'
_exptl_crystal_colour orange
_exptl_crystal_density_diffrn 2.075
_exptl_crystal_density_meas ?
_exptl_crystal_density_method 'not measured'
_exptl_crystal_description block
_exptl_crystal_F_000 1136
_exptl_crystal_size_max 0.45
_exptl_crystal_size_mid 0.35
_exptl_crystal_size_min 0.35
_refine_diff_density_max 1.252
_refine_diff_density_min -1.914
_refine_diff_density_rms 0.202
_refine_ls_extinction_coef 0.0034(3)
_refine_ls_extinction_expression Fc^*^=kFc[1+0.001xFc^2^\l^3^/sin(2\q)]^-1/4^
_refine_ls_extinction_method SHELXL
_refine_ls_goodness_of_fit_ref 0.912
_refine_ls_hydrogen_treatment constr
_refine_ls_matrix_type full
_refine_ls_number_parameters 204
_refine_ls_number_reflns 3656
_refine_ls_number_restraints 0
_refine_ls_restrained_S_all 0.912
_refine_ls_R_factor_all 0.0722
_refine_ls_R_factor_gt 0.0418
_refine_ls_shift/su_max 0.000
_refine_ls_shift/su_mean 0.000
_refine_ls_structure_factor_coef Fsqd
_refine_ls_weighting_details 'calc w=1/[\s^2^(Fo^2^)+(0.0783P)^2^+0.0000P] where P=(Fo^2^+2Fc^2^)/3'
_refine_ls_weighting_scheme calc
_refine_ls_wR_factor_gt 0.1133
_refine_ls_wR_factor_ref 0.1252
_reflns_number_gt 2369
_reflns_number_total 3656
_reflns_threshold_expression >2sigma(I)
_cod_data_source_file b611212a.txt
_cod_depositor_comments
;
The following automatic conversions were performed:

'_exptl_crystal_density_meas' value 'none' was changed to '?' - the
value is perceived as not measured.

Automatic conversion script
Id: cif_fix_values 3008 2015-01-20 13:52:24Z robertas 
;
_cod_original_sg_symbol_H-M P21/n
_cod_database_code 7101512

loop_
_symmetry_equiv_pos_as_xyz
'x, y, z'
'-x+1/2, y+1/2, -z+1/2'
'-x, -y, -z'
'x-1/2, -y-1/2, z-1/2'

loop_
_atom_site_label
_atom_site_type_symbol
_atom_site_fract_x
_atom_site_fract_y
_atom_site_fract_z
_atom_site_U_iso_or_equiv
_atom_site_adp_type
_atom_site_occupancy
_atom_site_symmetry_multiplicity
_atom_site_calc_flag
_atom_site_refinement_flags
I1 I 0.07688(6) 0.25993(4) 0.68104(5) 0.0412(2) Uani 1 1 d .
Pd1 Pd 0.30964(5) 0.25700(3) 0.72609(5) 0.01635(18) Uani 1 1 d .
Br1 Br 0.28689(8) 0.35688(5) 0.89305(7) 0.0282(2) Uani 1 1 d .
N1 N 0.5052(6) 0.2490(4) 0.7534(5) 0.0182(13) Uani 1 1 d .
N2 N 0.4378(5) 0.1955(4) 0.5297(5) 0.0171(13) Uani 1 1 d .
N3 N 0.3448(6) 0.0812(4) 0.4551(5) 0.0180(13) Uani 1 1 d .
C1 C 0.5492(7) 0.2327(4) 0.8569(7) 0.0210(16) Uani 1 1 d .
H1A H 0.4924 0.2327 0.9168 0.025 Uiso 1 1 calc R
C2 C 0.6739(8) 0.2161(5) 0.8776(7) 0.0262(19) Uani 1 1 d .
H2A H 0.7033 0.2031 0.9509 0.031 Uiso 1 1 calc R
C3 C 0.7562(8) 0.2183(5) 0.7919(7) 0.0277(19) Uani 1 1 d .
H3A H 0.8430 0.2061 0.8055 0.033 Uiso 1 1 calc R
C4 C 0.7138(7) 0.2379(5) 0.6871(7) 0.0238(17) Uani 1 1 d .
H4A H 0.7709 0.2422 0.6276 0.029 Uiso 1 1 calc R
C5 C 0.5836(7) 0.2516(4) 0.6686(6) 0.0199(16) Uani 1 1 d .
C6 C 0.5301(7) 0.2675(5) 0.5530(6) 0.0188(16) Uani 1 1 d .
H6A H 0.4887 0.3272 0.5485 0.023 Uiso 1 1 calc R
H6B H 0.5982 0.2657 0.4981 0.023 Uiso 1 1 calc R
C7 C 0.3342(7) 0.1796(5) 0.5964(6) 0.0187(16) Uani 1 1 d .
C8 C 0.2758(7) 0.1059(5) 0.5455(6) 0.0207(16) Uani 1 1 d .
H8A H 0.2009 0.0775 0.5693 0.025 Uiso 1 1 calc R
C9 C 0.4428(7) 0.1368(5) 0.4478(6) 0.0180(15) Uani 1 1 d .
H9A H 0.5056 0.1345 0.3928 0.022 Uiso 1 1 calc R
C10 C 0.3128(8) 0.0068(5) 0.3778(6) 0.0228(18) Uani 1 1 d .
H10A H 0.3110 -0.0501 0.4223 0.027 Uiso 1 1 calc R
C11 C 0.1825(9) 0.0207(6) 0.3278(8) 0.042(2) Uani 1 1 d .
H11A H 0.1801 0.0774 0.2863 0.063 Uiso 1 1 calc R
H11B H 0.1209 0.0229 0.3872 0.063 Uiso 1 1 calc R
H11C H 0.1619 -0.0294 0.2775 0.063 Uiso 1 1 calc R
C12 C 0.4127(9) -0.0038(6) 0.2917(8) 0.038(2) Uani 1 1 d .
H12A H 0.4952 -0.0108 0.3287 0.057 Uiso 1 1 calc R
H12B H 0.4135 0.0497 0.2440 0.057 Uiso 1 1 calc R
H12C H 0.3942 -0.0572 0.2464 0.057 Uiso 1 1 calc R
S1 S 0.3185(2) 0.52670(15) 0.5300(2) 0.0407(6) Uani 1 1 d .
O1 O 0.3466(7) 0.4394(4) 0.4752(6) 0.0507(18) Uani 1 1 d .
C13 C 0.3944(12) 0.5251(8) 0.6629(9) 0.056(3) Uani 1 1 d .
H13A H 0.4856 0.5192 0.6541 0.084 Uiso 1 1 calc R
H13B H 0.3632 0.4740 0.7058 0.084 Uiso 1 1 calc R
H13C H 0.3763 0.5813 0.7021 0.084 Uiso 1 1 calc R
C14 C 0.1600(11) 0.5220(10) 0.5748(15) 0.094(5) Uani 1 1 d .
H14A H 0.1471 0.4664 0.6168 0.141 Uiso 1 1 calc R
H14C H 0.1026 0.5231 0.5100 0.141 Uiso 1 1 calc R
H14B H 0.1431 0.5740 0.6223 0.141 Uiso 1 1 calc R

loop_
_atom_site_aniso_label
_atom_site_aniso_U_11
_atom_site_aniso_U_22
_atom_site_aniso_U_33
_atom_site_aniso_U_23
_atom_site_aniso_U_13
_atom_site_aniso_U_12
I1 0.0305(4) 0.0550(4) 0.0383(4) -0.0048(3) 0.0047(3) 0.0038(3)
Pd1 0.0164(3) 0.0186(3) 0.0142(3) -0.0018(2) 0.0024(2) 0.0002(2)
Br1 0.0306(5) 0.0318(4) 0.0226(4) -0.0097(3) 0.0077(3) 0.0017(3)
N1 0.023(3) 0.015(3) 0.017(3) -0.005(2) 0.007(3) 0.001(3)
N2 0.016(3) 0.017(3) 0.018(3) 0.002(2) -0.001(3) -0.002(2)
N3 0.022(3) 0.019(3) 0.012(3) -0.003(2) 0.000(3) 0.000(2)
C1 0.022(4) 0.020(3) 0.020(4) 0.000(3) -0.005(3) 0.000(3)
C2 0.036(5) 0.020(3) 0.022(4) -0.005(3) -0.007(4) -0.002(3)
C3 0.019(4) 0.027(4) 0.037(5) -0.010(3) -0.010(4) -0.003(3)
C4 0.020(4) 0.023(4) 0.028(5) -0.006(3) -0.002(4) -0.006(3)
C5 0.019(4) 0.012(3) 0.028(4) -0.007(3) -0.005(3) -0.007(3)
C6 0.021(4) 0.023(4) 0.012(4) 0.000(3) 0.003(3) -0.008(3)
C7 0.016(4) 0.020(3) 0.020(4) 0.003(3) -0.004(3) -0.002(3)
C8 0.021(4) 0.022(4) 0.019(4) -0.003(3) 0.005(3) -0.003(3)
C9 0.017(4) 0.021(3) 0.015(4) -0.004(3) -0.001(3) -0.002(3)
C10 0.033(5) 0.016(3) 0.019(4) -0.003(3) 0.003(4) -0.001(3)
C11 0.042(6) 0.037(5) 0.045(6) -0.016(4) -0.017(5) 0.001(4)
C12 0.047(6) 0.036(5) 0.031(5) -0.017(4) 0.010(5) -0.013(4)
S1 0.0358(14) 0.0360(12) 0.0502(16) 0.0013(11) -0.0018(12) -0.0037(10)
O1 0.054(5) 0.045(4) 0.053(5) -0.005(3) -0.001(4) -0.009(3)
C13 0.068(8) 0.069(7) 0.031(6) -0.007(5) -0.001(6) 0.000(6)
C14 0.037(7) 0.099(10) 0.148(16) -0.014(10) 0.036(9) -0.001(7)

loop_
_atom_type_symbol
_atom_type_description
_atom_type_scat_dispersion_real
_atom_type_scat_dispersion_imag
_atom_type_scat_source
C C 0.0033 0.0016 'International Tables Vol C Tables 4.2.6.8 and 6.1.1.4'
H H 0.0000 0.0000 'International Tables Vol C Tables 4.2.6.8 and 6.1.1.4'
Br Br -0.2901 2.4595 'International Tables Vol C Tables 4.2.6.8 and 6.1.1.4'
I I -0.4742 1.8119 'International Tables Vol C Tables 4.2.6.8 and 6.1.1.4'
N N 0.0061 0.0033 'International Tables Vol C Tables 4.2.6.8 and 6.1.1.4'
O O 0.0106 0.0060 'International Tables Vol C Tables 4.2.6.8 and 6.1.1.4'
Pd Pd -0.9988 1.0072 'International Tables Vol C Tables 4.2.6.8 and 6.1.1.4'
S S 0.1246 0.1234 'International Tables Vol C Tables 4.2.6.8 and 6.1.1.4'

loop_
_geom_angle_atom_site_label_1
_geom_angle_atom_site_label_2
_geom_angle_atom_site_label_3
_geom_angle
C7 Pd1 N1 86.8(3)
C7 Pd1 Br1 177.9(2)
N1 Pd1 Br1 91.15(16)
C7 Pd1 I1 89.2(2)
N1 Pd1 I1 175.92(16)
Br1 Pd1 I1 92.93(3)
C5 N1 C1 120.4(7)
C5 N1 Pd1 120.7(5)
C1 N1 Pd1 118.6(5)
C9 N2 C7 111.3(6)
C9 N2 C6 125.8(6)
C7 N2 C6 122.9(6)
C9 N3 C8 108.5(6)
C9 N3 C10 126.1(6)
C8 N3 C10 125.3(6)
N1 C1 C2 121.2(8)
N1 C1 H1A 119.4
C2 C1 H1A 119.4
C1 C2 C3 119.4(8)
C1 C2 H2A 120.3
C3 C2 H2A 120.3
C4 C3 C2 120.1(8)
C4 C3 H3A 119.9
C2 C3 H3A 119.9
C3 C4 C5 118.6(8)
C3 C4 H4A 120.7
C5 C4 H4A 120.7
N1 C5 C4 120.1(7)
N1 C5 C6 118.9(6)
C4 C5 C6 121.0(7)
N2 C6 C5 107.3(5)
N2 C6 H6A 110.3
C5 C6 H6A 110.3
N2 C6 H6B 110.3
C5 C6 H6B 110.3
H6A C6 H6B 108.5
C8 C7 N2 103.2(6)
C8 C7 Pd1 138.2(6)
N2 C7 Pd1 118.6(5)
N3 C8 C7 108.6(7)
N3 C8 H8A 125.7
C7 C8 H8A 125.7
N2 C9 N3 108.4(7)
N2 C9 H9A 125.8
N3 C9 H9A 125.8
N3 C10 C12 110.8(6)
N3 C10 C11 110.2(6)
C12 C10 C11 113.0(8)
N3 C10 H10A 107.5
C12 C10 H10A 107.5
C11 C10 H10A 107.5
C10 C11 H11A 109.5
C10 C11 H11B 109.5
H11A C11 H11B 109.5
C10 C11 H11C 109.5
H11A C11 H11C 109.5
H11B C11 H11C 109.5
C10 C12 H12A 109.5
C10 C12 H12B 109.5
H12A C12 H12B 109.5
C10 C12 H12C 109.5
H12A C12 H12C 109.5
H12B C12 H12C 109.5
O1 S1 C13 107.2(5)
O1 S1 C14 107.5(6)
C13 S1 C14 98.0(7)
S1 C13 H13A 109.5
S1 C13 H13B 109.5
H13A C13 H13B 109.5
S1 C13 H13C 109.5
H13A C13 H13C 109.5
H13B C13 H13C 109.5
S1 C14 H14A 109.5
S1 C14 H14C 109.5
H14A C14 H14C 109.5
S1 C14 H14B 109.5
H14A C14 H14B 109.5
H14C C14 H14B 109.5

loop_
_geom_bond_atom_site_label_1
_geom_bond_atom_site_label_2
_geom_bond_distance
I1 Pd1 2.5179(8)
Pd1 C7 1.961(8)
Pd1 N1 2.098(6)
Pd1 Br1 2.5142(9)
N1 C5 1.332(10)
N1 C1 1.343(10)
N2 C9 1.319(9)
N2 C7 1.396(10)
N2 C6 1.472(9)
N3 C9 1.332(9)
N3 C8 1.375(10)
N3 C10 1.479(9)
C1 C2 1.363(11)
C1 H1A 0.9500
C2 C3 1.367(12)
C2 H2A 0.9500
C3 C4 1.362(11)
C3 H3A 0.9500
C4 C5 1.410(11)
C4 H4A 0.9500
C5 C6 1.511(10)
C6 H6A 0.9900
C6 H6B 0.9900
C7 C8 1.392(10)
C8 H8A 0.9500
C9 H9A 0.9500
C10 C12 1.508(12)
C10 C11 1.510(11)
C10 H10A 1.0000
C11 H11A 0.9800
C11 H11B 0.9800
C11 H11C 0.9800
C12 H12A 0.9800
C12 H12B 0.9800
C12 H12C 0.9800
S1 O1 1.488(7)
S1 C13 1.776(11)
S1 C14 1.779(12)
C13 H13A 0.9800
C13 H13B 0.9800
C13 H13C 0.9800
C14 H14A 0.9800
C14 H14C 0.9800
C14 H14B 0.9800

loop_
_geom_torsion_atom_site_label_1
_geom_torsion_atom_site_label_2
_geom_torsion_atom_site_label_3
_geom_torsion_atom_site_label_4
_geom_torsion
C7 Pd1 N1 C5 39.6(5)
Br1 Pd1 N1 C5 -140.0(5)
I1 Pd1 N1 C5 37(3)
C7 Pd1 N1 C1 -134.1(5)
Br1 Pd1 N1 C1 46.2(5)
I1 Pd1 N1 C1 -137(2)
C5 N1 C1 C2 -1.7(10)
Pd1 N1 C1 C2 172.1(5)
N1 C1 C2 C3 1.6(11)
C1 C2 C3 C4 0.7(11)
C2 C3 C4 C5 -2.8(11)
C1 N1 C5 C4 -0.5(9)
Pd1 N1 C5 C4 -174.1(5)
C1 N1 C5 C6 178.2(6)
Pd1 N1 C5 C6 4.5(8)
C3 C4 C5 N1 2.7(10)
C3 C4 C5 C6 -175.9(6)
C9 N2 C6 C5 -120.5(7)
C7 N2 C6 C5 57.3(8)
N1 C5 C6 N2 -58.0(8)
C4 C5 C6 N2 120.7(7)
C9 N2 C7 C8 -0.8(8)
C6 N2 C7 C8 -178.8(6)
C9 N2 C7 Pd1 178.5(5)
C6 N2 C7 Pd1 0.4(8)
N1 Pd1 C7 C8 138.1(8)
Br1 Pd1 C7 C8 148(5)
I1 Pd1 C7 C8 -42.1(8)
N1 Pd1 C7 N2 -40.9(5)
Br1 Pd1 C7 N2 -31(6)
I1 Pd1 C7 N2 139.0(5)
C9 N3 C8 C7 -0.3(8)
C10 N3 C8 C7 -178.8(6)
N2 C7 C8 N3 0.6(8)
Pd1 C7 C8 N3 -178.4(6)
C7 N2 C9 N3 0.6(8)
C6 N2 C9 N3 178.6(6)
C8 N3 C9 N2 -0.2(8)
C10 N3 C9 N2 178.3(6)
C9 N3 C10 C12 4.5(10)
C8 N3 C10 C12 -177.3(7)
C9 N3 C10 C11 -121.4(8)
C8 N3 C10 C11 56.8(10)
